data_4130695
loop_
_publ_author_name
'Yoshioka, Shota'
'Inokuma, Yasuhide'
'Duplan, Vincent'
'Dubey, Ritesh'
'Fujita, Makoto'

_publ_section_title
;
 X-ray Structure Analysis of Ozonides by the Crystalline Sponge Method.
;
_journal_issue 32
_journal_name_full 'Journal of the American Chemical Society'
_journal_page_first 10140
_journal_page_last 10142
_journal_paper_doi 10.1021/jacs.6b05817
_journal_volume 138
_journal_year 2016
_chemical_formula_sum 'C65.71 H62.97 I6.03 N12 O4.1 Zn3'
_chemical_formula_weight 2047.38
_space_group_crystal_system monoclinic
_space_group_IT_number 15
_space_group_name_Hall '-C 2yc'
_space_group_name_H-M_alt 'C 1 2/c 1'
_atom_sites_solution_hydrogens geom
_audit_creation_method SHELXL-2014/7
_cell_angle_alpha 90
_cell_angle_beta 101.487(2)
_cell_angle_gamma 90
_cell_formula_units_Z 8
_cell_length_a 35.0615(11)
_cell_length_b 14.9665(3)
_cell_length_c 30.3099(7)
_cell_measurement_reflns_used 17751
_cell_measurement_temperature 93(2)
_cell_measurement_theta_max 27.2270
_cell_measurement_theta_min 1.9970
_cell_volume 15586.5(7)
_computing_structure_refinement 'SHELXL-2014/7 (Sheldrick, 2014)'
_diffrn_ambient_temperature 93(2)
_diffrn_measured_fraction_theta_full 0.976
_diffrn_measured_fraction_theta_max 0.976
_diffrn_measurement_device_type 'dtrek-CrysAlisPro-abstract goniometer imported rigaku-d*trek images'
_diffrn_radiation_type MoK\a
_diffrn_radiation_wavelength 0.71073
_diffrn_reflns_av_R_equivalents 0.0321
_diffrn_reflns_av_unetI/netI 0.0382
_diffrn_reflns_Laue_measured_fraction_full 0.976
_diffrn_reflns_Laue_measured_fraction_max 0.976
_diffrn_reflns_limit_h_max 37
_diffrn_reflns_limit_h_min -41
_diffrn_reflns_limit_k_max 17
_diffrn_reflns_limit_k_min -17
_diffrn_reflns_limit_l_max 36
_diffrn_reflns_limit_l_min -20
_diffrn_reflns_number 34821
_diffrn_reflns_point_group_measured_fraction_full 0.976
_diffrn_reflns_point_group_measured_fraction_max 0.976
_diffrn_reflns_theta_full 25.027
_diffrn_reflns_theta_max 25.027
_diffrn_reflns_theta_min 1.684
_diffrn_source 'fine-focus sealed X-ray tube'
_exptl_absorpt_coefficient_mu 3.353
_exptl_absorpt_correction_T_max 1.00000
_exptl_absorpt_correction_T_min 0.54080
_exptl_absorpt_correction_type multi-scan
_exptl_absorpt_process_details
;
CrysAlisPro 1.171.38.41 (Rigaku Oxford Diffraction, 2015)
Numerical absorption correction based on gaussian integration over
   a multifaceted crystal model
Empirical absorption correction using spherical harmonics,
   implemented in SCALE3 ABSPACK scaling algorithm.
;
_exptl_crystal_colour Colorless
_exptl_crystal_density_diffrn 1.745
_exptl_crystal_description Block
_exptl_crystal_F_000 7868
_refine_diff_density_max 0.876
_refine_diff_density_min -0.712
_refine_diff_density_rms 0.135
_refine_ls_extinction_method none
_refine_ls_goodness_of_fit_ref 1.100
_refine_ls_hydrogen_treatment constr
_refine_ls_matrix_type full
_refine_ls_number_parameters 1120
_refine_ls_number_reflns 13432
_refine_ls_number_restraints 1133
_refine_ls_restrained_S_all 1.075
_refine_ls_R_factor_all 0.0743
_refine_ls_R_factor_gt 0.0553
_refine_ls_shift/su_max 0.000
_refine_ls_shift/su_mean 0.000
_refine_ls_structure_factor_coef Fsqd
_refine_ls_weighting_details 'w=1/[\s^2^(Fo^2^)+(0.0775P)^2^+150.2299P] where P=(Fo^2^+2Fc^2^)/3'
_refine_ls_weighting_scheme calc
_refine_ls_wR_factor_gt 0.1585
_refine_ls_wR_factor_ref 0.1719
_reflns_Friedel_coverage 0.000
_reflns_number_gt 10216
_reflns_number_total 13432
_reflns_threshold_expression 'I > 2\s(I)'
_cod_data_source_file ja6b05817_si_003.cif
_cod_data_source_block vd1-13
_cod_original_sg_symbol_H-M 'C 2/c'
_cod_original_formula_sum 'C65.71 H62.97 I6.03 N12 O4.10 Zn3'
_cod_database_code 4130695
_shelx_shelxl_version_number 2014/7
_shelx_space_group_comment
;
The symmetry employed for this shelxl refinement is uniquely defined
by the following loop, which should always be used as a source of
symmetry information in preference to the above space-group names.
They are only intended as comments.
;

loop_
_space_group_symop_operation_xyz
'x, y, z'
'-x, y, -z+1/2'
'x+1/2, y+1/2, z'
'-x+1/2, y+1/2, -z+1/2'
'-x, -y, -z'
'x, -y, z-1/2'
'-x+1/2, -y+1/2, -z'
'x+1/2, -y+1/2, z-1/2'

loop_
_atom_site_label
_atom_site_type_symbol
_atom_site_fract_x
_atom_site_fract_y
_atom_site_fract_z
_atom_site_U_iso_or_equiv
_atom_site_adp_type
_atom_site_occupancy
_atom_site_site_symmetry_order
_atom_site_calc_flag
_atom_site_refinement_flags_posn
_atom_site_refinement_flags_adp
_atom_site_refinement_flags_occupancy
_atom_site_disorder_assembly
_atom_site_disorder_group
C1 C 0.3059(3) 0.5762(5) 0.3650(3) 0.062(3) Uani 1 1 d . . . . .
H1 H 0.3092 0.6390 0.3631 0.075 Uiso 1 1 calc R U . . .
C2 C 0.2770(3) 0.5364(5) 0.3350(3) 0.062(3) Uani 1 1 d . . . . .
H2 H 0.2612 0.5709 0.3120 0.074 Uiso 1 1 calc R U . . .
C3 C 0.2706(2) 0.4446(5) 0.3378(3) 0.0417(17) Uani 1 1 d . . . . .
C4 C 0.2950(3) 0.3989(5) 0.3713(3) 0.063(3) Uani 1 1 d . . . . .
H4 H 0.2924 0.3361 0.3742 0.075 Uiso 1 1 calc R U . . .
C5 C 0.3234(3) 0.4449(6) 0.4007(3) 0.073(3) Uani 1 1 d . . . . .
H5 H 0.3390 0.4129 0.4248 0.087 Uiso 1 1 calc R U . . .
C6 C 0.2395(2) 0.4008(5) 0.3059(2) 0.0413(17) Uani 1 1 d . . . . .
C7 C 0.1902(2) 0.4097(4) 0.2458(2) 0.0360(16) Uani 1 1 d . . . . .
C8 C 0.2044(2) 0.2782(5) 0.2812(3) 0.0411(17) Uani 1 1 d . . . . .
C9 C 0.1512(2) 0.5921(5) 0.1639(3) 0.050(2) Uani 1 1 d . . . . .
H9 H 0.1575 0.6518 0.1574 0.060 Uiso 1 1 calc R U . . .
C10 C 0.1747(2) 0.5491(5) 0.2000(3) 0.050(2) Uani 1 1 d . . . . .
H10 H 0.1958 0.5795 0.2186 0.060 Uiso 1 1 calc R U . . .
C11 C 0.1666(2) 0.4603(4) 0.2082(2) 0.0382(16) Uani 1 1 d . . . . .
C12 C 0.1362(3) 0.4207(5) 0.1798(3) 0.078(4) Uani 1 1 d . . . . .
H12 H 0.1307 0.3592 0.1831 0.094 Uiso 1 1 calc R U . . .
C13 C 0.1140(3) 0.4695(6) 0.1469(3) 0.081(4) Uani 1 1 d . . . . .
H13 H 0.0921 0.4415 0.1286 0.097 Uiso 1 1 calc R U . . .
C14 C 0.1635(3) 0.0517(6) 0.2493(3) 0.068(3) Uani 1 1 d . . . . .
H14 H 0.1427 0.0273 0.2277 0.081 Uiso 1 1 calc R U . . .
C15 C 0.1688(3) 0.1426(5) 0.2497(3) 0.066(3) Uani 1 1 d . . . . .
H15 H 0.1528 0.1792 0.2280 0.079 Uiso 1 1 calc R U . . .
C16 C 0.1974(2) 0.1796(5) 0.2816(3) 0.0465(19) Uani 1 1 d . . . . .
C17 C 0.2204(3) 0.1232(5) 0.3110(4) 0.072(3) Uani 1 1 d . . . . .
H17 H 0.2407 0.1459 0.3338 0.086 Uiso 1 1 calc R U . . .
C18 C 0.2135(3) 0.0330(6) 0.3070(4) 0.079(3) Uani 1 1 d . . . . .
H18 H 0.2300 -0.0057 0.3271 0.095 Uiso 1 1 calc R U . . .
C19 C 0.4338(3) 0.4995(8) 0.4096(4) 0.085(3) Uani 1 1 d . . . . .
H19 H 0.4222 0.5301 0.3828 0.102 Uiso 1 1 calc R U . . .
C20 C 0.4649(3) 0.4466(8) 0.4090(3) 0.081(3) Uani 1 1 d . . . . .
H20 H 0.4747 0.4420 0.3821 0.097 Uiso 1 1 calc R U . . .
C21 C 0.4825(2) 0.3998(5) 0.4458(3) 0.047(2) Uani 1 1 d . . . . .
C22 C 0.4660(2) 0.4080(5) 0.4841(3) 0.052(2) Uani 1 1 d . . . . .
H22 H 0.4764 0.3752 0.5106 0.063 Uiso 1 1 calc R U . . .
C23 C 0.4350(2) 0.4636(5) 0.4830(3) 0.057(2) Uani 1 1 d . . . . .
H23 H 0.4244 0.4693 0.5093 0.068 Uiso 1 1 calc R U . . .
C24 C 0.5151(2) 0.3385(5) 0.4447(3) 0.0428(18) Uani 1 1 d . . . . .
C25 C 0.5649(2) 0.2966(5) 0.4121(2) 0.0444(18) Uani 1 1 d . . . . .
C26 C 0.5474(2) 0.2132(5) 0.4666(2) 0.0414(18) Uani 1 1 d . . . . .
C27 C 0.6054(3) 0.3831(7) 0.3149(3) 0.070(3) Uani 1 1 d . . . . .
H27 H 0.5976 0.4215 0.2898 0.084 Uiso 1 1 calc R U . . .
C28 C 0.5802(3) 0.3706(7) 0.3445(3) 0.067(3) Uani 1 1 d . . . . .
H28 H 0.5562 0.4022 0.3403 0.081 Uiso 1 1 calc R U . . .
C29 C 0.5904(3) 0.3116(5) 0.3804(3) 0.049(2) Uani 1 1 d . . . . .
C30 C 0.6259(3) 0.2712(6) 0.3856(3) 0.061(2) Uani 1 1 d . . . . .
H30 H 0.6341 0.2309 0.4099 0.073 Uiso 1 1 calc R U . . .
C31 C 0.6499(3) 0.2890(6) 0.3555(3) 0.064(2) Uani 1 1 d . . . . .
H31 H 0.6747 0.2612 0.3599 0.076 Uiso 1 1 calc R U . . .
C32 C 0.5850(3) -0.0069(6) 0.5162(3) 0.061(2) Uani 1 1 d . . . . .
H32 H 0.6047 -0.0485 0.5131 0.073 Uiso 1 1 calc R U . . .
C33 C 0.5803(3) 0.0683(6) 0.4891(3) 0.060(2) Uani 1 1 d . . . . .
H33 H 0.5960 0.0773 0.4672 0.072 Uiso 1 1 calc R U . . .
C34 C 0.5526(2) 0.1292(5) 0.4945(2) 0.0410(18) Uani 1 1 d . . . . .
C35 C 0.5289(2) 0.1109(5) 0.5240(2) 0.0384(17) Uani 1 1 d . . . . .
H35 H 0.5084 0.1505 0.5271 0.046 Uiso 1 1 calc R U . . .
C36 C 0.5352(2) 0.0337(5) 0.5494(2) 0.0398(17) Uani 1 1 d . . . . .
H36 H 0.5187 0.0212 0.5700 0.048 Uiso 1 1 calc R U . . .
C37 C 0.1210(5) 0.5380(13) 0.3421(5) 0.100(5) Uani 0.656(8) 1 d D U P A 1
C38 C 0.1393(4) 0.5704(11) 0.3095(6) 0.085(4) Uani 0.656(8) 1 d D U P A 1
H38 H 0.1663 0.5593 0.3112 0.103 Uiso 0.656(8) 1 calc R U P A 1
C39 C 0.1185(5) 0.6192(12) 0.2743(6) 0.099(5) Uani 0.656(8) 1 d D U P A 1
H39 H 0.1310 0.6394 0.2510 0.118 Uiso 0.656(8) 1 calc R U P A 1
C40 C 0.0803(5) 0.6389(12) 0.2723(6) 0.100(5) Uani 0.656(8) 1 d D U P A 1
H40 H 0.0666 0.6752 0.2487 0.120 Uiso 0.656(8) 1 calc R U P A 1
C41 C 0.0618(5) 0.6055(14) 0.3048(6) 0.104(5) Uani 0.656(8) 1 d D U P A 1
H41 H 0.0352 0.6195 0.3036 0.125 Uiso 0.656(8) 1 calc R U P A 1
C42 C 0.0813(5) 0.5523(15) 0.3389(6) 0.107(6) Uani 0.656(8) 1 d D U P A 1
H42 H 0.0679 0.5258 0.3599 0.129 Uiso 0.656(8) 1 calc R U P A 1
C43 C 0.1388(6) 0.4760(17) 0.3755(7) 0.145(6) Uani 0.656(8) 1 d D U P A 1
H43 H 0.1234 0.4193 0.3726 0.174 Uiso 0.656(8) 1 calc R U P A 1
C44 C 0.2016(6) 0.4667(17) 0.4187(6) 0.150(7) Uani 0.656(8) 1 d D U P A 1
H44 H 0.2154 0.5255 0.4207 0.180 Uiso 0.656(8) 1 calc R U P A 1
O1 O 0.1394(6) 0.5121(17) 0.4154(6) 0.190(8) Uani 0.656(8) 1 d D U P A 1
O2 O 0.1730(6) 0.4714(19) 0.4430(6) 0.195(8) Uani 0.656(8) 1 d D U P A 1
O3 O 0.1792(4) 0.4563(11) 0.3747(4) 0.117(5) Uani 0.656(8) 1 d D U P A 1
C45 C 0.2297(5) 0.3971(14) 0.4335(7) 0.145(8) Uani 0.656(8) 1 d D U P A 1
C46 C 0.2205(5) 0.3100(15) 0.4237(7) 0.168(9) Uani 0.656(8) 1 d D U P A 1
H46 H 0.1972 0.2965 0.4028 0.202 Uiso 0.656(8) 1 calc R U P A 1
C47 C 0.2434(7) 0.2422(14) 0.4428(9) 0.187(10) Uani 0.656(8) 1 d D U P A 1
H47 H 0.2347 0.1820 0.4391 0.224 Uiso 0.656(8) 1 calc R U P A 1
C48 C 0.2796(6) 0.2623(15) 0.4674(9) 0.167(9) Uani 0.656(8) 1 d D U P A 1
H48 H 0.2995 0.2185 0.4734 0.200 Uiso 0.656(8) 1 calc R U P A 1
C49 C 0.2857(7) 0.3472(15) 0.4830(9) 0.178(10) Uani 0.656(8) 1 d D U P A 1
H49 H 0.3067 0.3588 0.5074 0.213 Uiso 0.656(8) 1 calc R U P A 1
C50 C 0.2629(6) 0.4154(14) 0.4648(8) 0.167(9) Uani 0.656(8) 1 d D U P A 1
H50 H 0.2697 0.4753 0.4734 0.201 Uiso 0.656(8) 1 calc R U P A 1
C90D C 0.1410(17) 0.473(4) 0.347(2) 0.26(2) Uani 0.344(8) 1 d D U P A 2
H1D H 0.1576 0.4357 0.3701 0.313 Uiso 0.344(8) 1 calc R U P A 2
H2D H 0.1349 0.4374 0.3186 0.313 Uiso 0.344(8) 1 calc R U P A 2
C91D C 0.1623(14) 0.558(5) 0.339(2) 0.27(2) Uani 0.344(8) 1 d D U P A 2
H3D H 0.1880 0.5441 0.3318 0.322 Uiso 0.344(8) 1 calc R U P A 2
H4D H 0.1665 0.5963 0.3663 0.322 Uiso 0.344(8) 1 calc R U P A 2
C92D C 0.137(2) 0.607(5) 0.299(3) 0.27(2) Uani 0.344(8) 1 d D U P A 2
H5D H 0.1308 0.6679 0.3088 0.328 Uiso 0.344(8) 1 calc R U P A 2
H6D H 0.1510 0.6128 0.2744 0.328 Uiso 0.344(8) 1 calc R U P A 2
C93D C 0.0983(19) 0.558(6) 0.2819(17) 0.28(2) Uani 0.344(8) 1 d D U P A 2
H7D H 0.1038 0.5004 0.2682 0.330 Uiso 0.344(8) 1 calc R U P A 2
H8D H 0.0817 0.5943 0.2583 0.330 Uiso 0.344(8) 1 calc R U P A 2
C94D C 0.0758(14) 0.539(6) 0.320(3) 0.27(2) Uani 0.344(8) 1 d D U P A 2
H9D H 0.0647 0.5960 0.3289 0.326 Uiso 0.344(8) 1 calc R U P A 2
H10D H 0.0540 0.4979 0.3093 0.326 Uiso 0.344(8) 1 calc R U P A 2
C95D C 0.1025(17) 0.498(5) 0.362(2) 0.26(2) Uani 0.344(8) 1 d D U P A 2
H11D H 0.0902 0.4446 0.3728 0.306 Uiso 0.344(8) 1 calc R U P A 2
H12D H 0.1077 0.5420 0.3873 0.306 Uiso 0.344(8) 1 calc R U P A 2
C51 C 0.4546(7) 0.7431(13) 0.3114(8) 0.146(7) Uani 0.711(8) 1 d D U P B -1
C52 C 0.4746(6) 0.8040(13) 0.3409(7) 0.130(6) Uani 0.711(8) 1 d D U P B -1
H52 H 0.4836 0.7905 0.3718 0.156 Uiso 0.711(8) 1 calc R U P B -1
C53 C 0.4809(7) 0.8858(13) 0.3230(7) 0.131(7) Uani 0.711(8) 1 d D U P B -1
H53 H 0.5003 0.9243 0.3392 0.157 Uiso 0.711(8) 1 calc R U P B -1
C54 C 0.4598(7) 0.9130(15) 0.2825(7) 0.144(7) Uani 0.711(8) 1 d D U P B -1
H54 H 0.4589 0.9742 0.2740 0.172 Uiso 0.711(8) 1 calc R U P B -1
C55 C 0.4398(9) 0.8489(16) 0.2540(8) 0.177(9) Uani 0.711(8) 1 d D U P B -1
H55 H 0.4282 0.8642 0.2240 0.213 Uiso 0.711(8) 1 calc R U P B -1
C56 C 0.4367(7) 0.7634(15) 0.2690(8) 0.149(7) Uani 0.711(8) 1 d D U P B -1
H56 H 0.4222 0.7195 0.2500 0.179 Uiso 0.711(8) 1 calc R U P B -1
C57 C 0.4512(9) 0.6551(16) 0.3263(9) 0.212(9) Uani 0.711(8) 1 d D U P B -1
H57 H 0.4534 0.6522 0.3597 0.255 Uiso 0.711(8) 1 calc R U P B -1
C58 C 0.4586(9) 0.5213(18) 0.2904(12) 0.249(10) Uani 0.711(8) 1 d D U P B -1
H58 H 0.4498 0.4867 0.3148 0.299 Uiso 0.711(8) 1 calc R U P B -1
C59 C 0.4819(9) 0.4633(12) 0.2701(11) 0.141(7) Uani 0.711(8) 1 d D U P B -1
C60 C 0.4779(9) 0.3731(12) 0.2775(9) 0.125(7) Uani 0.711(8) 1 d D U P B -1
H60 H 0.4622 0.3558 0.2982 0.150 Uiso 0.711(8) 1 calc R U P B -1
C61 C 0.495(2) 0.3072(17) 0.257(2) 0.126(9) Uani 0.355(4) 1 d D U P B -1
H61 H 0.4898 0.2457 0.2617 0.151 Uiso 0.355(4) 1 calc R U P B -1
C62 C 0.5191(18) 0.334(2) 0.2302(18) 0.128(10) Uani 0.355(4) 1 d D U P B -1
H62 H 0.5326 0.2921 0.2156 0.154 Uiso 0.355(4) 1 calc R U P B -1
C63 C 0.5239(14) 0.4240(19) 0.2243(15) 0.126(10) Uani 0.355(4) 1 d D U P B -1
H63 H 0.5418 0.4408 0.2061 0.151 Uiso 0.355(4) 1 calc R U P B -1
C64 C 0.5054(16) 0.4926(18) 0.2422(18) 0.117(8) Uani 0.355(4) 1 d D U P B -1
H64 H 0.5087 0.5539 0.2358 0.141 Uiso 0.355(4) 1 calc R U P B -1
O4 O 0.4176(7) 0.6213(16) 0.3043(9) 0.233(9) Uani 0.711(8) 1 d D U P B -1
O5 O 0.4277(8) 0.568(2) 0.2688(9) 0.269(10) Uani 0.711(8) 1 d D U P B -1
O6 O 0.4794(7) 0.5980(18) 0.3112(11) 0.275(10) Uani 0.711(8) 1 d D U P B -1
C90A C 0.1205(6) 0.215(2) 0.4189(7) 0.152(8) Uani 0.656(8) 1 d D U P . .
H1A H 0.1311 0.1644 0.4387 0.183 Uiso 0.656(8) 1 calc R U P . .
H2A H 0.1324 0.2706 0.4328 0.183 Uiso 0.656(8) 1 calc R U P . .
C91A C 0.0767(5) 0.2190(15) 0.4152(6) 0.117(6) Uani 0.656(8) 1 d D U P . .
H3A H 0.0705 0.2278 0.4454 0.140 Uiso 0.656(8) 1 calc R U P . .
H4A H 0.0657 0.2698 0.3958 0.140 Uiso 0.656(8) 1 calc R U P . .
C92A C 0.0592(6) 0.1326(15) 0.3952(6) 0.122(6) Uani 0.656(8) 1 d D U P . .
H5A H 0.0306 0.1348 0.3918 0.147 Uiso 0.656(8) 1 calc R U P . .
H6A H 0.0691 0.0825 0.4156 0.147 Uiso 0.656(8) 1 calc R U P . .
C93A C 0.0696(6) 0.1170(17) 0.3493(6) 0.121(6) Uani 0.656(8) 1 d D U P . .
H7A H 0.0581 0.0602 0.3363 0.145 Uiso 0.656(8) 1 calc R U P . .
H8A H 0.0592 0.1662 0.3285 0.145 Uiso 0.656(8) 1 calc R U P . .
C94A C 0.1135(6) 0.1132(18) 0.3554(8) 0.148(7) Uani 0.656(8) 1 d D U P . .
H9A H 0.1208 0.0994 0.3262 0.178 Uiso 0.656(8) 1 calc R U P . .
H10A H 0.1238 0.0650 0.3768 0.178 Uiso 0.656(8) 1 calc R U P . .
C95A C 0.1313(7) 0.2024(18) 0.3730(7) 0.149(8) Uani 0.656(8) 1 d D U P . .
H11A H 0.1599 0.2012 0.3760 0.178 Uiso 0.656(8) 1 calc R U P . .
H12A H 0.1206 0.2516 0.3524 0.178 Uiso 0.656(8) 1 calc R U P . .
C90B C 0.1848(7) 0.629(2) 0.5336(13) 0.200(12) Uani 0.638(17) 1 d D U P C 1
H1B H 0.1721 0.6820 0.5437 0.240 Uiso 0.638(17) 1 calc R U P C 1
H2B H 0.1672 0.6047 0.5066 0.240 Uiso 0.638(17) 1 calc R U P C 1
C91B C 0.2228(8) 0.658(2) 0.5205(10) 0.185(11) Uani 0.638(17) 1 d D U P C 1
H3B H 0.2305 0.6142 0.4993 0.222 Uiso 0.638(17) 1 calc R U P C 1
H4B H 0.2196 0.7171 0.5057 0.222 Uiso 0.638(17) 1 calc R U P C 1
C92B C 0.2536(8) 0.6624(18) 0.5635(11) 0.174(10) Uani 0.638(17) 1 d D U P C 1
H5B H 0.2780 0.6875 0.5568 0.209 Uiso 0.638(17) 1 calc R U P C 1
H6B H 0.2446 0.7023 0.5854 0.209 Uiso 0.638(17) 1 calc R U P C 1
C93B C 0.2614(7) 0.5698(18) 0.5836(9) 0.151(9) Uani 0.638(17) 1 d D U P C 1
H7B H 0.2825 0.5419 0.5711 0.181 Uiso 0.638(17) 1 calc R U P C 1
H8B H 0.2708 0.5759 0.6165 0.181 Uiso 0.638(17) 1 calc R U P C 1
C94B C 0.2267(8) 0.5074(18) 0.5756(15) 0.202(11) Uani 0.638(17) 1 d D U P C 1
H9B H 0.2267 0.4716 0.5481 0.243 Uiso 0.638(17) 1 calc R U P C 1
H10B H 0.2285 0.4659 0.6013 0.243 Uiso 0.638(17) 1 calc R U P C 1
C95B C 0.1898(8) 0.560(3) 0.5700(14) 0.201(12) Uani 0.638(17) 1 d D U P C 1
H11B H 0.1888 0.5896 0.5989 0.241 Uiso 0.638(17) 1 calc R U P C 1
H12B H 0.1676 0.5176 0.5635 0.241 Uiso 0.638(17) 1 calc R U P C 1
C90C C 0.1958(16) 0.507(3) 0.5027(15) 0.178(15) Uani 0.362(17) 1 d D U P C 2
H1C H 0.1708 0.4844 0.4853 0.214 Uiso 0.362(17) 1 calc R U P C 2
H2C H 0.2162 0.4627 0.5001 0.214 Uiso 0.362(17) 1 calc R U P C 2
C91C C 0.2056(18) 0.596(4) 0.4817(14) 0.194(16) Uani 0.362(17) 1 d D U P C 2
H3C H 0.2337 0.5992 0.4814 0.233 Uiso 0.362(17) 1 calc R U P C 2
H4C H 0.1909 0.6012 0.4503 0.233 Uiso 0.362(17) 1 calc R U P C 2
C92C C 0.1941(16) 0.672(3) 0.5106(16) 0.192(16) Uani 0.362(17) 1 d D U P C 2
H5C H 0.1663 0.6646 0.5120 0.231 Uiso 0.362(17) 1 calc R U P C 2
H6C H 0.1970 0.7293 0.4957 0.231 Uiso 0.362(17) 1 calc R U P C 2
C93C C 0.2184(16) 0.674(3) 0.5591(16) 0.170(15) Uani 0.362(17) 1 d D U P C 2
H7C H 0.2453 0.6929 0.5584 0.205 Uiso 0.362(17) 1 calc R U P C 2
H8C H 0.2071 0.7189 0.5770 0.205 Uiso 0.362(17) 1 calc R U P C 2
C94C C 0.2188(16) 0.582(3) 0.5813(14) 0.178(16) Uani 0.362(17) 1 d D U P C 2
H9C H 0.2458 0.5588 0.5881 0.213 Uiso 0.362(17) 1 calc R U P C 2
H10C H 0.2098 0.5878 0.6102 0.213 Uiso 0.362(17) 1 calc R U P C 2
C95C C 0.1929(14) 0.515(3) 0.5516(15) 0.162(15) Uani 0.362(17) 1 d D U P C 2
H11C H 0.1982 0.4553 0.5654 0.195 Uiso 0.362(17) 1 calc R U P C 2
H12C H 0.1656 0.5300 0.5525 0.195 Uiso 0.362(17) 1 calc R U P C 2
N1 N 0.3299(2) 0.5313(4) 0.3969(3) 0.061(2) Uani 1 1 d . . . . .
N2 N 0.21953(17) 0.4513(4) 0.2728(2) 0.0390(14) Uani 1 1 d . . . . .
N3 N 0.23333(19) 0.3126(4) 0.3115(2) 0.0429(15) Uani 1 1 d . . . . .
N4 N 0.18103(17) 0.3234(4) 0.2490(2) 0.0395(14) Uani 1 1 d . . . . .
N5 N 0.12111(18) 0.5548(4) 0.13861(19) 0.0401(14) Uani 1 1 d . . . . .
N6 N 0.1854(2) -0.0033(4) 0.2770(2) 0.0570(18) Uani 1 1 d . . . . .
N7 N 0.4188(2) 0.5104(4) 0.4464(3) 0.0539(18) Uani 1 1 d . . . . .
N8 N 0.5362(2) 0.3560(4) 0.4139(2) 0.0496(17) Uani 1 1 d . . . . .
N9 N 0.51999(19) 0.2702(4) 0.47283(19) 0.0415(15) Uani 1 1 d . . . . .
N10 N 0.5714(2) 0.2229(4) 0.4377(2) 0.0457(16) Uani 1 1 d . . . . .
N11 N 0.6394(2) 0.3440(4) 0.3203(3) 0.061(2) Uani 1 1 d . . . . .
N12 N 0.56331(19) -0.0237(4) 0.54638(19) 0.0404(14) Uani 1 1 d . . . . .
Zn1A Zn 0.37213(5) 0.59356(11) 0.44379(6) 0.0652(5) Uani 0.9311 1 d . . P . .
Zn1B Zn 0.3592(6) 0.5886(15) 0.4609(6) 0.043(5) Uani 0.0689 1 d . . P . .
Zn2 Zn 0.08049(3) 0.62609(5) 0.09246(3) 0.0422(2) Uani 1 1 d . . . . .
Zn3A Zn 0.6714(3) 0.3606(6) 0.2699(2) 0.0474(9) Uani 0.5905 1 d . . P . .
Zn3B Zn 0.6776(5) 0.3608(10) 0.2794(4) 0.085(3) Uani 0.4095 1 d . . P . .
I1A I 0.35278(10) 0.5869(2) 0.51617(12) 0.0838(8) Uani 0.6498 1 d . . P . .
I1B I 0.3426(2) 0.5592(5) 0.5246(3) 0.0948(19) Uani 0.3502 1 d . . P . .
I2A I 0.38626(12) 0.7363(3) 0.41507(16) 0.1044(16) Uani 0.5971 1 d . . P . .
I2B I 0.3920(2) 0.7400(6) 0.4018(2) 0.0844(15) Uani 0.4029 1 d . . P . .
I3A I 0.02507(4) 0.65405(7) 0.13411(3) 0.0534(2) Uani 0.8468 1 d . . P . .
I3B I 0.0304(5) 0.6566(12) 0.1282(6) 0.199(8) Uani 0.1532 1 d . . P . .
I4A I 0.11341(18) 0.7410(5) 0.0545(3) 0.0451(6) Uani 0.5554 1 d . . P . .
I4B I 0.1213(2) 0.7351(7) 0.0535(4) 0.073(2) Uani 0.4446 1 d . . P . .
I5A I 0.7320(2) 0.2670(5) 0.29378(16) 0.0544(9) Uani 0.4106 1 d . . P . .
I5B I 0.7386(2) 0.2746(4) 0.3036(2) 0.107(2) Uani 0.5259 1 d . . P . .
I5C I 0.7390(13) 0.2912(18) 0.3190(15) 0.23(2) Uani 0.0912 1 d . . P . .
I6A I 0.6358(2) 0.3287(4) 0.2013(2) 0.114(2) Uani 0.4433 1 d . . P . .
I6B I 0.62664(16) 0.3384(3) 0.19357(15) 0.0685(7) Uani 0.5567 1 d . . P . .

loop_
_atom_site_aniso_label
_atom_site_aniso_U_11
_atom_site_aniso_U_22
_atom_site_aniso_U_33
_atom_site_aniso_U_23
_atom_site_aniso_U_13
_atom_site_aniso_U_12
C1 0.058(6) 0.028(4) 0.084(6) 0.002(4) -0.026(5) 0.007(4)
C2 0.063(6) 0.027(4) 0.079(6) 0.003(4) -0.024(5) 0.004(4)
C3 0.044(4) 0.025(4) 0.051(4) -0.004(3) -0.002(3) 0.008(3)
C4 0.058(5) 0.022(4) 0.091(7) 0.004(4) -0.024(5) 0.002(4)
C5 0.077(7) 0.033(5) 0.084(6) -0.003(4) -0.041(5) 0.021(4)
C6 0.048(5) 0.022(3) 0.051(4) -0.003(3) 0.001(3) 0.007(3)
C7 0.036(4) 0.027(4) 0.041(4) 0.000(3) -0.001(3) 0.003(3)
C8 0.037(4) 0.023(4) 0.060(5) 0.003(3) 0.002(3) 0.002(3)
C9 0.061(5) 0.024(4) 0.055(5) 0.005(3) -0.014(4) -0.002(4)
C10 0.057(5) 0.023(4) 0.058(5) 0.003(3) -0.015(4) -0.005(4)
C11 0.045(4) 0.022(3) 0.043(4) 0.000(3) -0.003(3) 0.004(3)
C12 0.107(8) 0.019(4) 0.082(6) 0.012(4) -0.047(6) -0.017(5)
C13 0.095(8) 0.035(5) 0.083(7) 0.010(5) -0.053(6) -0.022(5)
C14 0.099(8) 0.032(5) 0.067(6) 0.000(4) 0.005(5) -0.016(5)
C15 0.085(7) 0.029(4) 0.073(6) 0.007(4) -0.011(5) -0.008(4)
C16 0.051(5) 0.023(4) 0.061(5) 0.004(3) 0.002(4) 0.002(3)
C17 0.076(7) 0.025(4) 0.100(7) 0.020(4) -0.020(5) -0.005(4)
C18 0.095(8) 0.033(5) 0.099(8) 0.011(5) -0.006(6) 0.013(5)
C19 0.096(8) 0.076(7) 0.072(7) 0.025(6) -0.014(6) 0.039(7)
C20 0.092(8) 0.083(7) 0.065(6) 0.028(5) 0.011(5) 0.046(7)
C21 0.053(5) 0.029(4) 0.049(4) 0.000(3) -0.014(4) 0.004(4)
C22 0.052(5) 0.033(4) 0.061(5) 0.007(4) -0.016(4) 0.009(4)
C23 0.048(5) 0.035(4) 0.077(6) -0.004(4) -0.009(4) 0.004(4)
C24 0.048(5) 0.027(4) 0.046(4) -0.002(3) -0.009(3) 0.000(3)
C25 0.054(5) 0.031(4) 0.043(4) 0.010(3) -0.004(3) 0.005(4)
C26 0.052(5) 0.029(4) 0.036(4) 0.004(3) -0.009(3) 0.004(4)
C27 0.091(8) 0.051(6) 0.070(6) 0.031(5) 0.024(5) 0.009(6)
C28 0.067(6) 0.064(6) 0.071(6) 0.029(5) 0.014(5) 0.017(5)
C29 0.066(6) 0.032(4) 0.048(4) 0.008(3) 0.006(4) 0.000(4)
C30 0.084(7) 0.043(5) 0.059(5) 0.018(4) 0.021(5) 0.016(5)
C31 0.078(7) 0.046(5) 0.073(6) 0.015(4) 0.028(5) 0.014(5)
C32 0.084(7) 0.043(5) 0.057(5) 0.017(4) 0.020(5) 0.026(5)
C33 0.070(6) 0.047(5) 0.066(5) 0.019(4) 0.024(5) 0.026(5)
C34 0.055(5) 0.028(4) 0.034(4) 0.003(3) -0.007(3) 0.006(3)
C35 0.038(4) 0.030(4) 0.041(4) 0.001(3) -0.007(3) 0.006(3)
C36 0.044(4) 0.038(4) 0.033(4) 0.003(3) -0.003(3) 0.000(4)
C37 0.107(9) 0.084(10) 0.104(9) 0.001(8) 0.007(7) 0.009(8)
C38 0.101(9) 0.053(8) 0.100(9) -0.016(7) 0.013(7) 0.005(7)
C39 0.116(10) 0.071(10) 0.107(10) -0.007(8) 0.020(7) 0.012(8)
C40 0.116(10) 0.080(11) 0.103(10) -0.001(8) 0.019(7) 0.014(8)
C41 0.105(10) 0.100(12) 0.102(10) 0.000(9) 0.011(7) 0.005(8)
C42 0.109(9) 0.104(13) 0.107(10) 0.002(9) 0.016(8) 0.009(8)
C43 0.146(10) 0.178(14) 0.119(9) 0.043(9) 0.045(7) 0.074(9)
C44 0.140(10) 0.215(16) 0.099(9) 0.010(10) 0.032(7) 0.086(10)
O1 0.167(11) 0.289(19) 0.118(9) 0.020(10) 0.041(8) 0.117(12)
O2 0.161(11) 0.30(2) 0.130(9) 0.039(9) 0.054(7) 0.122(12)
O3 0.123(9) 0.126(11) 0.105(7) 0.030(7) 0.030(6) 0.058(8)
C45 0.113(12) 0.203(15) 0.110(13) -0.004(11) 0.003(9) 0.054(11)
C46 0.132(14) 0.206(16) 0.149(17) -0.002(12) -0.015(12) 0.045(12)
C47 0.148(16) 0.206(16) 0.17(2) -0.009(12) -0.058(13) 0.048(12)
C48 0.144(15) 0.205(17) 0.126(17) 0.010(13) -0.034(12) 0.045(13)
C49 0.158(15) 0.204(17) 0.138(17) -0.002(13) -0.049(13) 0.053(13)
C50 0.138(14) 0.207(17) 0.134(16) 0.004(12) -0.028(12) 0.047(12)
C90D 0.21(3) 0.32(4) 0.31(4) -0.04(3) 0.18(3) 0.07(3)
C91D 0.22(3) 0.32(4) 0.31(4) -0.04(3) 0.18(3) 0.06(3)
C92D 0.23(3) 0.32(4) 0.32(4) -0.04(3) 0.17(3) 0.05(3)
C93D 0.23(3) 0.32(4) 0.33(4) -0.04(3) 0.17(3) 0.05(3)
C94D 0.22(3) 0.31(4) 0.33(4) -0.03(3) 0.16(3) 0.06(3)
C95D 0.20(3) 0.30(4) 0.31(4) -0.04(3) 0.18(3) 0.07(3)
C51 0.143(15) 0.135(10) 0.170(13) -0.043(9) 0.059(11) -0.003(10)
C52 0.138(15) 0.108(11) 0.154(12) -0.017(9) 0.054(10) -0.009(10)
C53 0.146(15) 0.111(11) 0.143(13) -0.017(9) 0.049(11) -0.016(10)
C54 0.168(18) 0.127(12) 0.141(13) -0.011(10) 0.045(11) -0.013(11)
C55 0.197(19) 0.163(13) 0.170(14) -0.029(11) 0.032(13) -0.027(13)
C56 0.143(15) 0.143(13) 0.168(13) -0.044(10) 0.052(12) -0.014(12)
C57 0.240(17) 0.167(12) 0.225(17) -0.020(11) 0.037(14) 0.002(11)
C58 0.245(17) 0.225(16) 0.26(2) -0.074(14) 0.004(14) 0.043(12)
C59 0.169(16) 0.089(11) 0.151(15) 0.005(10) -0.007(12) -0.013(10)
C60 0.159(16) 0.081(12) 0.125(14) -0.001(11) 0.007(12) -0.017(11)
C61 0.17(2) 0.077(13) 0.12(2) 0.007(11) 0.009(14) -0.009(12)
C62 0.17(2) 0.091(17) 0.12(2) 0.006(14) 0.006(16) -0.012(15)
C63 0.144(19) 0.095(17) 0.115(18) 0.013(15) -0.031(15) -0.014(16)
C64 0.123(18) 0.091(15) 0.109(18) 0.006(12) -0.045(11) -0.020(13)
O4 0.244(16) 0.186(16) 0.26(2) -0.053(14) 0.019(13) 0.019(11)
O5 0.254(17) 0.258(19) 0.276(18) -0.079(14) 0.008(14) 0.058(14)
O6 0.258(16) 0.251(18) 0.30(2) -0.090(16) 0.017(13) 0.029(12)
C90A 0.121(11) 0.232(19) 0.099(10) -0.062(12) 0.009(8) -0.014(11)
C91A 0.113(10) 0.175(15) 0.056(8) -0.019(9) 0.003(8) -0.007(10)
C92A 0.123(11) 0.156(15) 0.073(9) 0.001(8) -0.014(8) 0.002(10)
C93A 0.133(11) 0.137(15) 0.081(9) -0.005(9) -0.004(8) -0.003(11)
C94A 0.129(11) 0.204(17) 0.103(12) -0.049(12) 0.000(9) -0.004(11)
C95A 0.123(12) 0.221(18) 0.102(11) -0.063(11) 0.023(9) -0.017(12)
C90B 0.146(15) 0.19(2) 0.27(2) 0.038(18) 0.065(15) 0.004(14)
C91B 0.141(16) 0.18(2) 0.23(2) 0.032(16) 0.046(14) 0.000(15)
C92B 0.136(16) 0.175(18) 0.22(2) 0.027(15) 0.052(14) 0.004(13)
C93B 0.140(15) 0.167(18) 0.163(18) 0.005(15) 0.074(13) 0.015(13)
C94B 0.159(16) 0.183(18) 0.27(3) 0.027(16) 0.051(16) 0.003(13)
C95B 0.150(16) 0.19(2) 0.28(2) 0.047(18) 0.072(16) 0.004(14)
C90C 0.13(3) 0.19(3) 0.21(3) 0.01(2) 0.01(2) -0.03(2)
C91C 0.17(3) 0.19(3) 0.21(3) 0.01(2) 0.02(2) -0.04(2)
C92C 0.16(3) 0.19(3) 0.21(3) 0.01(2) 0.00(2) -0.02(2)
C93C 0.11(3) 0.19(3) 0.20(3) 0.01(2) 0.01(2) -0.02(2)
C94C 0.11(3) 0.19(3) 0.21(3) 0.01(2) -0.002(19) -0.02(2)
C95C 0.09(2) 0.19(3) 0.20(3) 0.01(2) 0.005(19) -0.02(2)
N1 0.056(4) 0.031(4) 0.076(5) -0.010(3) -0.028(4) 0.011(3)
N2 0.037(3) 0.022(3) 0.053(4) -0.002(3) -0.001(3) 0.004(3)
N3 0.049(4) 0.023(3) 0.052(4) 0.005(3) -0.002(3) 0.005(3)
N4 0.041(4) 0.020(3) 0.051(3) 0.005(3) -0.005(3) 0.002(3)
N5 0.050(4) 0.021(3) 0.042(3) 0.000(2) -0.008(3) 0.002(3)
N6 0.077(5) 0.026(3) 0.066(4) 0.013(3) 0.011(4) -0.006(4)
N7 0.048(4) 0.032(4) 0.070(5) -0.002(3) -0.017(3) 0.009(3)
N8 0.056(4) 0.030(3) 0.056(4) 0.017(3) -0.005(3) -0.005(3)
N9 0.053(4) 0.028(3) 0.036(3) 0.001(3) -0.010(3) 0.007(3)
N10 0.058(4) 0.032(3) 0.041(3) 0.007(3) -0.005(3) 0.000(3)
N11 0.083(6) 0.029(4) 0.072(5) 0.010(3) 0.020(4) -0.002(4)
N12 0.050(4) 0.032(3) 0.036(3) 0.004(3) 0.001(3) 0.003(3)
Zn1A 0.0531(11) 0.0380(7) 0.0866(13) -0.0204(8) -0.0295(8) 0.0185(7)
Zn1B 0.034(11) 0.046(9) 0.042(10) -0.013(7) -0.008(6) 0.008(8)
Zn2 0.0582(6) 0.0241(4) 0.0366(4) -0.0036(3) -0.0092(4) 0.0010(4)
Zn3A 0.0754(18) 0.0200(14) 0.0474(13) 0.0040(10) 0.0134(12) -0.0028(11)
Zn3B 0.139(9) 0.023(2) 0.109(8) 0.009(5) 0.062(6) -0.008(4)
I1A 0.0620(16) 0.107(2) 0.0740(12) -0.0442(13) -0.0074(9) 0.0249(12)
I1B 0.069(3) 0.111(4) 0.092(3) -0.037(3) -0.015(2) 0.021(2)
I2A 0.100(3) 0.0267(9) 0.147(3) 0.0050(17) -0.070(2) -0.0035(15)
I2B 0.090(2) 0.0388(17) 0.116(3) -0.0001(17) -0.002(2) -0.0099(13)
I3A 0.0646(6) 0.0450(5) 0.0460(4) -0.0028(3) -0.0002(4) 0.0188(4)
I3B 0.186(12) 0.216(14) 0.192(13) -0.066(10) 0.026(9) 0.130(11)
I4A 0.0563(10) 0.0224(9) 0.0515(11) 0.0007(6) -0.0019(7) -0.0029(7)
I4B 0.115(5) 0.038(3) 0.0551(17) 0.0040(17) -0.008(3) -0.028(3)
I5A 0.0744(19) 0.0294(15) 0.0644(11) 0.0132(9) 0.0259(11) 0.0093(12)
I5B 0.133(4) 0.035(2) 0.182(6) 0.033(3) 0.100(4) 0.028(2)
I5C 0.39(4) 0.056(12) 0.32(4) 0.103(19) 0.28(4) 0.108(17)
I6A 0.196(6) 0.056(3) 0.107(4) -0.033(2) 0.074(3) -0.056(3)
I6B 0.1096(14) 0.0402(10) 0.0498(8) -0.0016(7) 0.0016(8) -0.0113(9)

loop_
_atom_type_symbol
_atom_type_description
_atom_type_scat_dispersion_real
_atom_type_scat_dispersion_imag
_atom_type_scat_source
C C 0.0033 0.0016 'International Tables Vol C Tables 4.2.6.8 and 6.1.1.4'
H H 0.0000 0.0000 'International Tables Vol C Tables 4.2.6.8 and 6.1.1.4'
N N 0.0061 0.0033 'International Tables Vol C Tables 4.2.6.8 and 6.1.1.4'
Zn Zn 0.2839 1.4301 'International Tables Vol C Tables 4.2.6.8 and 6.1.1.4'
I I -0.4742 1.8119 'International Tables Vol C Tables 4.2.6.8 and 6.1.1.4'
O O 0.0106 0.0060 'International Tables Vol C Tables 4.2.6.8 and 6.1.1.4'

loop_
_geom_angle_atom_site_label_1
_geom_angle_atom_site_label_2
_geom_angle_atom_site_label_3
_geom_angle
_geom_angle_site_symmetry_1
_geom_angle_site_symmetry_3
N1 C1 C2 123.1(8) . .
N1 C1 H1 118.5 . .
C2 C1 H1 118.5 . .
C1 C2 C3 119.8(7) . .
C1 C2 H2 120.1 . .
C3 C2 H2 120.1 . .
C4 C3 C2 116.8(7) . .
C4 C3 C6 122.6(7) . .
C2 C3 C6 120.6(7) . .
C3 C4 C5 119.5(7) . .
C3 C4 H4 120.3 . .
C5 C4 H4 120.3 . .
N1 C5 C4 123.1(8) . .
N1 C5 H5 118.4 . .
C4 C5 H5 118.4 . .
N2 C6 N3 124.8(7) . .
N2 C6 C3 117.0(6) . .
N3 C6 C3 118.2(6) . .
N2 C7 N4 124.9(6) . .
N2 C7 C11 118.7(6) . .
N4 C7 C11 116.4(6) . .
N3 C8 N4 125.7(6) . .
N3 C8 C16 118.8(6) . .
N4 C8 C16 115.5(6) . .
N5 C9 C10 123.4(7) . .
N5 C9 H9 118.3 . .
C10 C9 H9 118.3 . .
C9 C10 C11 118.2(7) . .
C9 C10 H10 120.9 . .
C11 C10 H10 120.9 . .
C12 C11 C10 117.6(7) . .
C12 C11 C7 120.8(6) . .
C10 C11 C7 121.6(6) . .
C13 C12 C11 119.6(7) . .
C13 C12 H12 120.2 . .
C11 C12 H12 120.2 . .
N5 C13 C12 123.6(8) . .
N5 C13 H13 118.2 . .
C12 C13 H13 118.2 . .
N6 C14 C15 123.8(9) . .
N6 C14 H14 118.1 . .
C15 C14 H14 118.1 . .
C16 C15 C14 119.2(9) . .
C16 C15 H15 120.4 . .
C14 C15 H15 120.4 . .
C15 C16 C17 117.8(7) . .
C15 C16 C8 119.6(7) . .
C17 C16 C8 122.5(7) . .
C16 C17 C18 118.6(9) . .
C16 C17 H17 120.7 . .
C18 C17 H17 120.7 . .
N6 C18 C17 124.1(9) . .
N6 C18 H18 117.9 . .
C17 C18 H18 117.9 . .
N7 C19 C20 122.4(9) . .
N7 C19 H19 118.8 . .
C20 C19 H19 118.8 . .
C19 C20 C21 121.9(10) . .
C19 C20 H20 119.0 . .
C21 C20 H20 119.0 . .
C20 C21 C22 116.2(8) . .
C20 C21 C24 122.1(8) . .
C22 C21 C24 121.6(7) . .
C23 C22 C21 119.4(8) . .
C23 C22 H22 120.3 . .
C21 C22 H22 120.3 . .
N7 C23 C22 122.9(9) . .
N7 C23 H23 118.5 . .
C22 C23 H23 118.5 . .
N9 C24 N8 126.1(7) . .
N9 C24 C21 118.0(8) . .
N8 C24 C21 115.9(7) . .
N10 C25 N8 124.1(7) . .
N10 C25 C29 116.9(7) . .
N8 C25 C29 119.0(7) . .
N9 C26 N10 126.3(7) . .
N9 C26 C34 117.8(7) . .
N10 C26 C34 115.9(7) . .
N11 C27 C28 122.6(8) . .
N11 C27 H27 118.7 . .
C28 C27 H27 118.7 . .
C27 C28 C29 119.4(9) . .
C27 C28 H28 120.3 . .
C29 C28 H28 120.3 . .
C30 C29 C28 117.3(8) . .
C30 C29 C25 121.5(7) . .
C28 C29 C25 121.2(8) . .
C29 C30 C31 119.9(8) . .
C29 C30 H30 120.1 . .
C31 C30 H30 120.1 . .
N11 C31 C30 122.4(9) . .
N11 C31 H31 118.8 . .
C30 C31 H31 118.8 . .
N12 C32 C33 123.3(8) . .
N12 C32 H32 118.4 . .
C33 C32 H32 118.4 . .
C34 C33 C32 118.3(8) . .
C34 C33 H33 120.9 . .
C32 C33 H33 120.9 . .
C33 C34 C35 119.0(7) . .
C33 C34 C26 119.9(7) . .
C35 C34 C26 121.0(7) . .
C34 C35 C36 118.8(7) . .
C34 C35 H35 120.6 . .
C36 C35 H35 120.6 . .
N12 C36 C35 122.9(7) . .
N12 C36 H36 118.6 . .
C35 C36 H36 118.6 . .
C38 C37 C42 120.1(9) . .
C38 C37 C43 122.7(14) . .
C42 C37 C43 116.2(14) . .
C37 C38 C39 119.5(9) . .
C37 C38 H38 120.2 . .
C39 C38 H38 120.2 . .
C40 C39 C38 121.1(10) . .
C40 C39 H39 119.5 . .
C38 C39 H39 119.5 . .
C39 C40 C41 119.3(9) . .
C39 C40 H40 120.3 . .
C41 C40 H40 120.3 . .
C42 C41 C40 120.8(10) . .
C42 C41 H41 119.6 . .
C40 C41 H41 119.6 . .
C41 C42 C37 118.9(10) . .
C41 C42 H42 120.6 . .
C37 C42 H42 120.6 . .
O1 C43 C37 108.0(19) . .
O1 C43 O3 105.1(17) . .
C37 C43 O3 114.4(17) . .
O1 C43 H43 109.7 . .
C37 C43 H43 109.7 . .
O3 C43 H43 109.7 . .
O2 C44 O3 100.7(16) . .
O2 C44 C45 113.6(19) . .
O3 C44 C45 115.4(17) . .
O2 C44 H44 108.9 . .
O3 C44 H44 108.9 . .
C45 C44 H44 108.9 . .
C43 O1 O2 102.8(16) . .
C44 O2 O1 108.3(16) . .
C44 O3 C43 108.9(16) . .
C46 C45 C50 118.2(10) . .
C46 C45 C44 120.4(16) . .
C50 C45 C44 120.2(16) . .
C47 C46 C45 122.1(10) . .
C47 C46 H46 118.9 . .
C45 C46 H46 118.9 . .
C46 C47 C48 118.4(11) . .
C46 C47 H47 120.8 . .
C48 C47 H47 120.8 . .
C49 C48 C47 117.4(11) . .
C49 C48 H48 121.3 . .
C47 C48 H48 121.3 . .
C50 C49 C48 121.8(11) . .
C50 C49 H49 119.1 . .
C48 C49 H49 119.1 . .
C49 C50 C45 119.0(10) . .
C49 C50 H50 120.5 . .
C45 C50 H50 120.5 . .
C91D C90D C95D 109(3) . .
C91D C90D H1D 109.9 . .
C95D C90D H1D 109.9 . .
C91D C90D H2D 109.9 . .
C95D C90D H2D 109.9 . .
H1D C90D H2D 108.3 . .
C90D C91D C92D 107(2) . .
C90D C91D H3D 110.4 . .
C92D C91D H3D 110.4 . .
C90D C91D H4D 110.4 . .
C92D C91D H4D 110.4 . .
H3D C91D H4D 108.6 . .
C93D C92D C91D 112(3) . .
C93D C92D H5D 109.1 . .
C91D C92D H5D 109.1 . .
C93D C92D H6D 109.1 . .
C91D C92D H6D 109.1 . .
H5D C92D H6D 107.9 . .
C92D C93D C94D 112(3) . .
C92D C93D H7D 109.3 . .
C94D C93D H7D 109.3 . .
C92D C93D H8D 109.3 . .
C94D C93D H8D 109.3 . .
H7D C93D H8D 107.9 . .
C95D C94D C93D 112(2) . .
C95D C94D H9D 109.2 . .
C93D C94D H9D 109.2 . .
C95D C94D H10D 109.2 . .
C93D C94D H10D 109.2 . .
H9D C94D H10D 107.9 . .
C94D C95D C90D 105(2) . .
C94D C95D H11D 110.7 . .
C90D C95D H11D 110.7 . .
C94D C95D H12D 110.7 . .
C90D C95D H12D 110.7 . .
H11D C95D H12D 108.8 . .
C56 C51 C52 123.7(18) . .
C56 C51 C57 117.7(18) . .
C52 C51 C57 118.6(19) . .
C51 C52 C53 115.9(17) . .
C51 C52 H52 122.1 . .
C53 C52 H52 122.1 . .
C54 C53 C52 121.3(19) . .
C54 C53 H53 119.3 . .
C52 C53 H53 119.3 . .
C53 C54 C55 118.1(19) . .
C53 C54 H54 120.9 . .
C55 C54 H54 120.9 . .
C56 C55 C54 120.4(19) . .
C56 C55 H55 119.8 . .
C54 C55 H55 119.8 . .
C51 C56 C55 118.3(19) . .
C51 C56 H56 120.9 . .
C55 C56 H56 120.9 . .
O4 C57 C51 109(2) . .
O4 C57 O6 102.1(19) . .
C51 C57 O6 110(2) . .
O4 C57 H57 111.8 . .
C51 C57 H57 111.8 . .
O6 C57 H57 111.8 . .
O5 C58 C59 126(3) . .
O5 C58 O6 95(2) . .
C59 C58 O6 113(2) . .
O5 C58 H58 107.1 . .
C59 C58 H58 107.1 . .
O6 C58 H58 107.1 . .
C64 C59 C60 120.6(19) . .
C64 C59 C58 123.0(19) . .
C60 C59 C58 116.3(19) . .
C61 C60 C59 124.7(19) . .
C61 C60 H60 117.6 . .
C59 C60 H60 117.6 . .
C60 C61 C62 116(2) . .
C60 C61 H61 122.1 . .
C62 C61 H61 122.1 . .
C61 C62 C63 119(2) . .
C61 C62 H62 120.6 . .
C63 C62 H62 120.6 . .
C62 C63 C64 127(2) . .
C62 C63 H63 116.6 . .
C64 C63 H63 116.6 . .
C59 C64 C63 113(2) . .
C59 C64 H64 123.5 . .
C63 C64 H64 123.5 . .
C57 O4 O5 105(2) . .
C58 O5 O4 103(2) . .
C58 O6 C57 107(2) . .
C91A C90A C95A 111.7(16) . .
C91A C90A H1A 109.3 . .
C95A C90A H1A 109.3 . .
C91A C90A H2A 109.3 . .
C95A C90A H2A 109.3 . .
H1A C90A H2A 107.9 . .
C92A C91A C90A 108.5(17) . .
C92A C91A H3A 110.0 . .
C90A C91A H3A 110.0 . .
C92A C91A H4A 110.0 . .
C90A C91A H4A 110.0 . .
H3A C91A H4A 108.4 . .
C91A C92A C93A 110.4(15) . .
C91A C92A H5A 109.6 . .
C93A C92A H5A 109.6 . .
C91A C92A H6A 109.6 . .
C93A C92A H6A 109.6 . .
H5A C92A H6A 108.1 . .
C94A C93A C92A 108.6(15) . .
C94A C93A H7A 110.0 . .
C92A C93A H7A 110.0 . .
C94A C93A H8A 110.0 . .
C92A C93A H8A 110.0 . .
H7A C93A H8A 108.4 . .
C93A C94A C95A 110.2(18) . .
C93A C94A H9A 109.6 . .
C95A C94A H9A 109.6 . .
C93A C94A H10A 109.6 . .
C95A C94A H10A 109.6 . .
H9A C94A H10A 108.1 . .
C90A C95A C94A 105.5(17) . .
C90A C95A H11A 110.6 . .
C94A C95A H11A 110.6 . .
C90A C95A H12A 110.6 . .
C94A C95A H12A 110.6 . .
H11A C95A H12A 108.8 . .
C95B C90B C91B 114.1(19) . .
C95B C90B H1B 108.7 . .
C91B C90B H1B 108.7 . .
C95B C90B H2B 108.7 . .
C91B C90B H2B 108.7 . .
H1B C90B H2B 107.6 . .
C92B C91B C90B 107(2) . .
C92B C91B H3B 110.2 . .
C90B C91B H3B 110.2 . .
C92B C91B H4B 110.2 . .
C90B C91B H4B 110.2 . .
H3B C91B H4B 108.5 . .
C93B C92B C91B 110(2) . .
C93B C92B H5B 109.6 . .
C91B C92B H5B 109.6 . .
C93B C92B H6B 109.6 . .
C91B C92B H6B 109.6 . .
H5B C92B H6B 108.2 . .
C94B C93B C92B 115.1(19) . .
C94B C93B H7B 108.5 . .
C92B C93B H7B 108.5 . .
C94B C93B H8B 108.5 . .
C92B C93B H8B 108.5 . .
H7B C93B H8B 107.5 . .
C95B C94B C93B 110(2) . .
C95B C94B H9B 109.6 . .
C93B C94B H9B 109.6 . .
C95B C94B H10B 109.6 . .
C93B C94B H10B 109.6 . .
H9B C94B H10B 108.1 . .
C94B C95B C90B 115(2) . .
C94B C95B H11B 108.6 . .
C90B C95B H11B 108.6 . .
C94B C95B H12B 108.6 . .
C90B C95B H12B 108.6 . .
H11B C95B H12B 107.6 . .
C95C C90C C91C 114(2) . .
C95C C90C H1C 108.8 . .
C91C C90C H1C 108.8 . .
C95C C90C H2C 108.8 . .
C91C C90C H2C 108.8 . .
H1C C90C H2C 107.7 . .
C92C C91C C90C 107(2) . .
C92C C91C H3C 110.3 . .
C90C C91C H3C 110.3 . .
C92C C91C H4C 110.3 . .
C90C C91C H4C 110.3 . .
H3C C91C H4C 108.5 . .
C91C C92C C93C 114(3) . .
C91C C92C H5C 108.8 . .
C93C C92C H5C 108.8 . .
C91C C92C H6C 108.8 . .
C93C C92C H6C 108.8 . .
H5C C92C H6C 107.6 . .
C94C C93C C92C 110(2) . .
C94C C93C H7C 109.6 . .
C92C C93C H7C 109.6 . .
C94C C93C H8C 109.6 . .
C92C C93C H8C 109.6 . .
H7C C93C H8C 108.1 . .
C95C C94C C93C 112(2) . .
C95C C94C H9C 109.2 . .
C93C C94C H9C 109.2 . .
C95C C94C H10C 109.2 . .
C93C C94C H10C 109.2 . .
H9C C94C H10C 107.9 . .
C90C C95C C94C 119(3) . .
C90C C95C H11C 107.5 . .
C94C C95C H11C 107.5 . .
C90C C95C H12C 107.5 . .
C94C C95C H12C 107.5 . .
H11C C95C H12C 107.0 . .
C5 N1 C1 117.5(7) . .
C5 N1 Zn1A 119.7(6) . .
C1 N1 Zn1A 122.4(5) . .
C5 N1 Zn1B 111.5(8) . .
C1 N1 Zn1B 124.4(8) . .
Zn1A N1 Zn1B 20.3(5) . .
C7 N2 C6 114.9(6) . .
C8 N3 C6 114.3(6) . .
C8 N4 C7 115.0(6) . .
C9 N5 C13 117.4(6) . .
C9 N5 Zn2 122.9(5) . .
C13 N5 Zn2 119.2(5) . .
C14 N6 C18 116.5(7) . .
C14 N6 Zn3B 125.5(7) . 3_445
C18 N6 Zn3B 118.0(7) . 3_445
C14 N6 Zn3A 116.7(6) . 3_445
C18 N6 Zn3A 126.8(6) . 3_445
Zn3B N6 Zn3A 8.9(5) 3_445 3_445
C19 N7 C23 117.1(8) . .
C19 N7 Zn1A 119.2(6) . .
C23 N7 Zn1A 123.6(7) . .
C19 N7 Zn1B 133.2(7) . .
C23 N7 Zn1B 109.2(8) . .
Zn1A N7 Zn1B 15.2(5) . .
C24 N8 C25 114.9(6) . .
C24 N9 C26 114.2(7) . .
C26 N10 C25 114.2(7) . .
C27 N11 C31 118.4(8) . .
C27 N11 Zn3B 124.6(7) . .
C31 N11 Zn3B 117.0(8) . .
C27 N11 Zn3A 117.7(6) . .
C31 N11 Zn3A 123.6(7) . .
Zn3B N11 Zn3A 8.9(5) . .
C36 N12 C32 117.6(6) . .
C36 N12 Zn2 123.4(5) . 8_556
C32 N12 Zn2 118.3(5) . 8_556
Zn1B Zn1A N7 119.9(18) . .
Zn1B Zn1A N1 88.9(16) . .
N7 Zn1A N1 102.2(3) . .
Zn1B Zn1A I2A 122.1(18) . .
N7 Zn1A I2A 109.5(3) . .
N1 Zn1A I2A 109.0(2) . .
Zn1B Zn1A I1A 20.5(16) . .
N7 Zn1A I1A 107.9(3) . .
N1 Zn1A I1A 108.3(3) . .
I2A Zn1A I1A 118.74(16) . .
Zn1B Zn1A I2B 130.5(18) . .
N7 Zn1A I2B 103.5(3) . .
N1 Zn1A I2B 105.1(3) . .
I2A Zn1A I2B 8.7(3) . .
I1A Zn1A I2B 127.3(2) . .
Zn1B Zn1A I1B 15.9(16) . .
N7 Zn1A I1B 106.2(3) . .
N1 Zn1A I1B 100.1(3) . .
I2A Zn1A I1B 127.0(2) . .
I1A Zn1A I1B 9.33(19) . .
I2B Zn1A I1B 135.7(2) . .
Zn1A Zn1B I1A 151(2) . .
Zn1A Zn1B I1B 159(2) . .
I1A Zn1B I1B 13.6(3) . .
Zn1A Zn1B N1 70.7(15) . .
I1A Zn1B N1 136.5(12) . .
I1B Zn1B N1 123.4(10) . .
Zn1A Zn1B N7 44.9(14) . .
I1A Zn1B N7 115.8(10) . .
I1B Zn1B N7 116.2(9) . .
N1 Zn1B N7 85.5(7) . .
Zn1A Zn1B I2A 45.0(15) . .
I1A Zn1B I2A 126.7(10) . .
I1B Zn1B I2A 139.5(9) . .
N1 Zn1B I2A 90.9(7) . .
N7 Zn1B I2A 84.6(6) . .
N5 Zn2 N12 98.1(2) . 8_455
N5 Zn2 I3B 105.7(5) . .
N12 Zn2 I3B 108.6(5) 8_455 .
N5 Zn2 I4A 110.4(2) . .
N12 Zn2 I4A 107.4(3) 8_455 .
I3B Zn2 I4A 123.7(5) . .
N5 Zn2 I3A 103.77(18) . .
N12 Zn2 I3A 107.79(19) 8_455 .
I3B Zn2 I3A 2.3(5) . .
I4A Zn2 I3A 125.90(14) . .
N5 Zn2 I4B 105.2(3) . .
N12 Zn2 I4B 105.6(3) 8_455 .
I3B Zn2 I4B 129.3(5) . .
I4A Zn2 I4B 6.1(3) . .
I3A Zn2 I4B 131.49(18) . .
N11 Zn3A N6 100.9(5) . 3
N11 Zn3A I6A 111.8(5) . .
N6 Zn3A I6A 112.1(4) 3 .
N11 Zn3A I5A 105.6(4) . .
N6 Zn3A I5A 110.1(4) 3 .
I6A Zn3A I5A 115.2(5) . .
N11 Zn3A I6B 109.0(5) . .
N6 Zn3A I6B 108.0(4) 3 .
I6A Zn3A I6B 6.0(3) . .
I5A Zn3A I6B 121.2(4) . .
N11 Zn3A I5B 102.9(4) . .
N6 Zn3A I5B 104.8(4) 3 .
I6A Zn3A I5B 121.9(5) . .
I5A Zn3A I5B 6.9(2) . .
I6B Zn3A I5B 127.9(4) . .
N11 Zn3A I5C 95.2(7) . .
N6 Zn3A I5C 98.8(9) 3 .
I6A Zn3A I5C 133.0(9) . .
I5A Zn3A I5C 17.7(9) . .
I6B Zn3A I5C 139.0(9) . .
I5B Zn3A I5C 11.1(8) . .
N11 Zn3B N6 104.7(8) . 3
N11 Zn3B I5A 115.3(6) . .
N6 Zn3B I5A 119.5(8) 3 .
N11 Zn3B I5C 105.6(9) . .
N6 Zn3B I5C 109.0(11) 3 .
I5A Zn3B I5C 19.8(10) . .
N11 Zn3B I5B 113.2(6) . .
N6 Zn3B I5B 114.4(7) 3 .
I5A Zn3B I5B 7.8(3) . .
I5C Zn3B I5B 12.2(10) . .
N11 Zn3B I6A 102.5(7) . .
N6 Zn3B I6A 102.0(5) 3 .
I5A Zn3B I6A 110.7(6) . .
I5C Zn3B I6A 130.5(12) . .
I5B Zn3B I6A 118.4(6) . .
N11 Zn3B I6B 99.9(6) . .
N6 Zn3B I6B 98.4(5) 3 .
I5A Zn3B I6B 115.9(6) . .
I5C Zn3B I6B 135.7(11) . .
I5B Zn3B I6B 123.5(6) . .
I6A Zn3B I6B 5.2(3) . .
I1B I1A Zn1B 126.1(13) . .
I1B I1A Zn1A 132.3(10) . .
Zn1B I1A Zn1A 8.8(7) . .
I1A I1B Zn1B 40.2(10) . .
I1A I1B Zn1A 38.4(9) . .
Zn1B I1B Zn1A 5.5(6) . .
Zn1A I2A Zn1B 12.9(4) . .
I5C I5A Zn3B 89(2) . .
I5C I5A Zn3A 96(2) . .
Zn3B I5A Zn3A 6.2(5) . .
I5C I5B Zn3B 83(5) . .
I5C I5B Zn3A 88(5) . .
Zn3B I5B Zn3A 5.3(5) . .
I5B I5C I5A 16(3) . .
I5B I5C Zn3B 85(6) . .
I5A I5C Zn3B 71(3) . .
I5B I5C Zn3A 80(5) . .
I5A I5C Zn3A 67(3) . .
Zn3B I5C Zn3A 4.2(5) . .
Zn3A I6A Zn3B 1.7(6) . .
Zn3A I6B Zn3B 0.9(5) . .

loop_
_geom_bond_atom_site_label_1
_geom_bond_atom_site_label_2
_geom_bond_distance
_geom_bond_site_symmetry_2
C1 N1 1.331(10) .
C1 C2 1.357(11) .
C1 H1 0.9500 .
C2 C3 1.398(11) .
C2 H2 0.9500 .
C3 C4 1.373(11) .
C3 C6 1.460(10) .
C4 C5 1.380(12) .
C4 H4 0.9500 .
C5 N1 1.322(11) .
C5 H5 0.9500 .
C6 N2 1.338(9) .
C6 N3 1.355(9) .
C7 N2 1.334(9) .
C7 N4 1.339(9) .
C7 C11 1.477(9) .
C8 N3 1.327(9) .
C8 N4 1.330(9) .
C8 C16 1.496(10) .
C9 N5 1.301(9) .
C9 C10 1.390(10) .
C9 H9 0.9500 .
C10 C11 1.392(10) .
C10 H10 0.9500 .
C11 C12 1.364(11) .
C12 C13 1.351(12) .
C12 H12 0.9500 .
C13 N5 1.335(10) .
C13 H13 0.9500 .
C14 N6 1.310(12) .
C14 C15 1.372(12) .
C14 H14 0.9500 .
C15 C16 1.365(12) .
C15 H15 0.9500 .
C16 C17 1.368(11) .
C17 C18 1.372(13) .
C17 H17 0.9500 .
C18 N6 1.317(12) .
C18 H18 0.9500 .
C19 N7 1.334(14) .
C19 C20 1.349(14) .
C19 H19 0.9500 .
C20 C21 1.356(11) .
C20 H20 0.9500 .
C21 C22 1.400(12) .
C21 C24 1.474(11) .
C22 C23 1.363(12) .
C22 H22 0.9500 .
C23 N7 1.339(11) .
C23 H23 0.9500 .
C24 N9 1.319(9) .
C24 N8 1.327(11) .
C25 N10 1.340(9) .
C25 N8 1.350(10) .
C25 C29 1.455(12) .
C26 N9 1.327(10) .
C26 N10 1.337(10) .
C26 C34 1.506(10) .
C27 N11 1.309(12) .
C27 C28 1.391(14) .
C27 H27 0.9500 .
C28 C29 1.392(11) .
C28 H28 0.9500 .
C29 C30 1.365(12) .
C30 C31 1.385(13) .
C30 H30 0.9500 .
C31 N11 1.339(11) .
C31 H31 0.9500 .
C32 N12 1.324(11) .
C32 C33 1.384(11) .
C32 H32 0.9500 .
C33 C34 1.366(11) .
C33 H33 0.9500 .
C34 C35 1.366(11) .
C35 C36 1.382(10) .
C35 H35 0.9500 .
C36 N12 1.323(10) .
C36 H36 0.9500 .
C37 C38 1.371(13) .
C37 C42 1.392(13) .
C37 C43 1.422(19) .
C38 C39 1.377(13) .
C38 H38 0.9500 .
C39 C40 1.360(13) .
C39 H39 0.9500 .
C40 C41 1.378(13) .
C40 H40 0.9500 .
C41 C42 1.375(13) .
C41 H41 0.9500 .
C42 H42 0.9500 .
C43 O1 1.32(2) .
C43 O3 1.450(19) .
C43 H43 1.0000 .
C44 O2 1.358(19) .
C44 O3 1.415(18) .
C44 C45 1.443(19) .
C44 H44 1.0000 .
O1 O2 1.44(2) .
C45 C46 1.361(14) .
C45 C50 1.374(14) .
C46 C47 1.351(14) .
C46 H46 0.9500 .
C47 C48 1.370(14) .
C47 H47 0.9500 .
C48 C49 1.359(14) .
C48 H48 0.9500 .
C49 C50 1.346(14) .
C49 H49 0.9500 .
C50 H50 0.9500 .
C90D C91D 1.53(2) .
C90D C95D 1.57(2) .
C90D H1D 0.9900 .
C90D H2D 0.9900 .
C91D C92D 1.54(2) .
C91D H3D 0.9900 .
C91D H4D 0.9900 .
C92D C93D 1.53(2) .
C92D H5D 0.9900 .
C92D H6D 0.9900 .
C93D C94D 1.56(2) .
C93D H7D 0.9900 .
C93D H8D 0.9900 .
C94D C95D 1.55(2) .
C94D H9D 0.9900 .
C94D H10D 0.9900 .
C95D H11D 0.9900 .
C95D H12D 0.9900 .
C51 C56 1.346(14) .
C51 C52 1.369(14) .
C51 C57 1.41(2) .
C52 C53 1.375(14) .
C52 H52 0.9500 .
C53 C54 1.363(14) .
C53 H53 0.9500 .
C54 C55 1.384(14) .
C54 H54 0.9500 .
C55 C56 1.370(15) .
C55 H55 0.9500 .
C56 H56 0.9500 .
C57 O4 1.33(2) .
C57 O6 1.45(2) .
C57 H57 1.0000 .
C58 O5 1.34(2) .
C58 C59 1.41(2) .
C58 O6 1.44(2) .
C58 H58 1.0000 .
C59 C64 1.365(15) .
C59 C60 1.380(14) .
C60 C61 1.358(15) .
C60 H60 0.9500 .
C61 C62 1.361(16) .
C61 H61 0.9500 .
C62 C63 1.365(16) .
C62 H62 0.9500 .
C63 C64 1.381(16) .
C63 H63 0.9500 .
C64 H64 0.9500 .
O4 O5 1.44(2) .
C90A C91A 1.520(17) .
C90A C95A 1.523(17) .
C90A H1A 0.9900 .
C90A H2A 0.9900 .
C91A C92A 1.505(17) .
C91A H3A 0.9900 .
C91A H4A 0.9900 .
C92A C93A 1.523(16) .
C92A H5A 0.9900 .
C92A H6A 0.9900 .
C93A C94A 1.513(17) .
C93A H7A 0.9900 .
C93A H8A 0.9900 .
C94A C95A 1.525(18) .
C94A H9A 0.9900 .
C94A H10A 0.9900 .
C95A H11A 0.9900 .
C95A H12A 0.9900 .
C90B C95B 1.498(19) .
C90B C91B 1.529(18) .
C90B H1B 0.9900 .
C90B H2B 0.9900 .
C91B C92B 1.519(19) .
C91B H3B 0.9900 .
C91B H4B 0.9900 .
C92B C93B 1.518(18) .
C92B H5B 0.9900 .
C92B H6B 0.9900 .
C93B C94B 1.513(18) .
C93B H7B 0.9900 .
C93B H8B 0.9900 .
C94B C95B 1.492(19) .
C94B H9B 0.9900 .
C94B H10B 0.9900 .
C95B H11B 0.9900 .
C95B H12B 0.9900 .
C90C C95C 1.510(19) .
C90C C91C 1.54(2) .
C90C H1C 0.9900 .
C90C H2C 0.9900 .
C91C C92C 1.53(2) .
C91C H3C 0.9900 .
C91C H4C 0.9900 .
C92C C93C 1.55(2) .
C92C H5C 0.9900 .
C92C H6C 0.9900 .
C93C C94C 1.540(19) .
C93C H7C 0.9900 .
C93C H8C 0.9900 .
C94C C95C 1.519(19) .
C94C H9C 0.9900 .
C94C H10C 0.9900 .
C95C H11C 0.9900 .
C95C H12C 0.9900 .
N1 Zn1A 2.060(7) .
N1 Zn1B 2.18(2) .
N5 Zn2 2.081(6) .
N6 Zn3B 2.056(16) 3_445
N6 Zn3A 2.097(12) 3_445
N7 Zn1A 2.046(7) .
N7 Zn1B 2.51(2) .
N11 Zn3B 2.017(19) .
N11 Zn3A 2.085(13) .
N12 Zn2 2.081(6) 8_556
Zn1A Zn1B 0.758(17) .
Zn1A I2A 2.396(5) .
Zn1A I1A 2.424(4) .
Zn1A I2B 2.694(8) .
Zn1A I1B 2.887(7) .
Zn1B I1A 1.734(18) .
Zn1B I1B 2.17(2) .
Zn1B I2A 2.87(2) .
Zn2 N12 2.081(6) 8_455
Zn2 I3B 2.287(16) .
Zn2 I4A 2.479(8) .
Zn2 I3A 2.5539(17) .
Zn2 I4B 2.603(11) .
Zn3A N6 2.097(11) 3
Zn3A I6A 2.254(9) .
Zn3A I5A 2.526(11) .
Zn3A I6B 2.546(7) .
Zn3A I5B 2.701(11) .
Zn3A I5C 2.74(5) .
Zn3B N6 2.056(16) 3
Zn3B I5A 2.336(17) .
Zn3B I5C 2.47(5) .
Zn3B I5B 2.480(17) .
Zn3B I6A 2.570(12) .
Zn3B I6B 2.868(12) .
I1A I1B 0.632(7) .
I5A I5C 0.84(5) .
I5B I5C 0.53(4) .
